data_7209749
loop_
_publ_author_name
'Zhang, Daopeng'
'Zhao, Zengdian'
'Wang, Ping'
'Ni, Zhonghai'

_publ_section_title
;
 Substituent group tuned tri- and binuclear porphyrin-based
 cyanide-bridged bimetallic complexes: synthesis, crystal structures and
 magnetic properties
;
_journal_issue 13
_journal_name_full CrystEngComm
_journal_page_first 2504
_journal_paper_doi 10.1039/c3ce27064e
_journal_volume 15
_journal_year 2013
_chemical_formula_sum 'C65 H44 Cl4 Cr Mn N10 O5'
_chemical_formula_weight 1293.84
_chemical_name_systematic
;
?
;
_space_group_IT_number 14
_symmetry_cell_setting monoclinic
_symmetry_space_group_name_Hall '-P 2yn'
_symmetry_space_group_name_H-M 'P 1 21/n 1'
_atom_sites_solution_hydrogens geom
_atom_sites_solution_primary direct
_atom_sites_solution_secondary difmap
_audit_creation_method SHELXL-97
_cell_angle_alpha 90.00
_cell_angle_beta 99.438(4)
_cell_angle_gamma 90.00
_cell_formula_units_Z 4
_cell_length_a 16.102(4)
_cell_length_b 18.120(4)
_cell_length_c 24.444(5)
_cell_measurement_reflns_used 1897
_cell_measurement_temperature 273(2)
_cell_measurement_theta_max 25.278
_cell_measurement_theta_min 2.321
_cell_volume 7035(3)
_computing_cell_refinement 'Bruker SMART'
_computing_data_collection 'Bruker SMART'
_computing_data_reduction 'Bruker SAINT'
_computing_molecular_graphics 'Bruker SHELXTL'
_computing_publication_material 'Bruker SHELXTL'
_computing_structure_refinement 'SHELXL-97 (Sheldrick, 1997)'
_computing_structure_solution 'SHELXS-97 (Sheldrick, 1990)'
_diffrn_ambient_temperature 273(2)
_diffrn_measured_fraction_theta_full 0.990
_diffrn_measured_fraction_theta_max 0.990
_diffrn_measurement_device_type 'CCD area detector'
_diffrn_measurement_method 'phi and omega scans'
_diffrn_radiation_monochromator graphite
_diffrn_radiation_source 'fine-focus sealed tube'
_diffrn_radiation_type MoK\a
_diffrn_radiation_wavelength 0.71073
_diffrn_reflns_av_R_equivalents 0.1030
_diffrn_reflns_av_sigmaI/netI 0.1375
_diffrn_reflns_limit_h_max 18
_diffrn_reflns_limit_h_min -19
_diffrn_reflns_limit_k_max 21
_diffrn_reflns_limit_k_min -13
_diffrn_reflns_limit_l_max 29
_diffrn_reflns_limit_l_min -28
_diffrn_reflns_number 34452
_diffrn_reflns_theta_full 25.01
_diffrn_reflns_theta_max 25.01
_diffrn_reflns_theta_min 1.81
_exptl_absorpt_coefficient_mu 0.537
_exptl_absorpt_correction_T_max 0.9634
_exptl_absorpt_correction_T_min 0.9433
_exptl_absorpt_correction_type multi-scan
_exptl_absorpt_process_details sadabs
_exptl_crystal_colour dark-brown
_exptl_crystal_density_diffrn 1.222
_exptl_crystal_density_method 'not measured'
_exptl_crystal_description block
_exptl_crystal_F_000 2644
_exptl_crystal_size_max 0.11
_exptl_crystal_size_mid 0.09
_exptl_crystal_size_min 0.07
_platon_squeeze_details
;
;
_refine_diff_density_max 0.689
_refine_diff_density_min -0.292
_refine_diff_density_rms 0.076
_refine_ls_extinction_method none
_refine_ls_goodness_of_fit_ref 1.005
_refine_ls_hydrogen_treatment none
_refine_ls_matrix_type full
_refine_ls_number_parameters 776
_refine_ls_number_reflns 12257
_refine_ls_number_restraints 0
_refine_ls_restrained_S_all 1.005
_refine_ls_R_factor_all 0.1894
_refine_ls_R_factor_gt 0.0759
_refine_ls_shift/su_max 0.008
_refine_ls_shift/su_mean 0.001
_refine_ls_structure_factor_coef Fsqd
_refine_ls_weighting_details 'calc w=1/[\s^2^(Fo^2^)+(0.0900P)^2^+0.0000P] where P=(Fo^2^+2Fc^2^)/3'
_refine_ls_weighting_scheme calc
_refine_ls_wR_factor_gt 0.1720
_refine_ls_wR_factor_ref 0.2260
_reflns_number_gt 4985
_reflns_number_total 12257
_reflns_threshold_expression >2sigma(I)
_cod_data_source_file c3ce27064e.txt
_cod_data_source_block test
_cod_original_sg_symbol_H-M P2(1)/n
_cod_database_code 7209749

loop_
_symmetry_equiv_pos_as_xyz
'x, y, z'
'-x+1/2, y+1/2, -z+1/2'
'-x, -y, -z'
'x-1/2, -y-1/2, z-1/2'

loop_
_atom_site_label
_atom_site_type_symbol
_atom_site_fract_x
_atom_site_fract_y
_atom_site_fract_z
_atom_site_U_iso_or_equiv
_atom_site_adp_type
_atom_site_occupancy
_atom_site_symmetry_multiplicity
_atom_site_calc_flag
_atom_site_refinement_flags
Mn1 Mn 0.85542(6) 0.75185(5) 0.12819(3) 0.0489(3) Uani 1 1 d .
Cr1 Cr 0.77298(7) 0.48111(6) 0.04344(5) 0.0696(4) Uani 1 1 d .
Cl1 Cl 0.44291(13) 1.00773(10) -0.11797(7) 0.0857(6) Uani 1 1 d .
Cl2 Cl 1.26914(14) 0.48531(12) 0.36476(9) 0.1052(7) Uani 1 1 d .
Cl3 Cl 0.45176(18) 0.6055(2) 0.34431(11) 0.1670(13) Uani 1 1 d .
Cl4 Cl 1.25555(14) 0.90519(12) -0.08855(8) 0.1052(7) Uani 1 1 d .
O1 O 0.6008(4) 0.4806(3) 0.1472(3) 0.118(2) Uani 1 1 d .
O2 O 0.9926(4) 0.3683(3) 0.0845(3) 0.128(2) Uani 1 1 d .
O3 O 0.8726(3) 0.8570(3) 0.18035(18) 0.0834(14) Uani 1 1 d .
H3A H 0.8894 0.8597 0.2136 0.100 Uiso 1 1 d R
O4 O 0.9386(7) 0.8607(7) 0.2923(4) 0.284(7) Uani 1 1 d .
H4A H 0.9420 0.8316 0.3244 0.341 Uiso 1 1 d R
H4B H 0.8949 0.8584 0.2682 0.341 Uiso 1 1 d R
O5 O 0.6390(9) 0.1948(10) 0.9235(9) 0.465(13) Uani 1 1 d .
H5B H 0.6217 0.1893 0.9537 0.557 Uiso 1 1 d R
H5A H 0.6536 0.2379 0.9161 0.557 Uiso 1 1 d R
N1 N 0.8372(3) 0.6464(3) 0.0794(2) 0.0561(14) Uani 1 1 d .
N2 N 0.6909(5) 0.3321(5) -0.0091(4) 0.155(4) Uani 1 1 d .
N3 N 0.7261(4) 0.4732(3) 0.1120(3) 0.0772(17) Uani 1 1 d .
N4 N 0.8687(4) 0.4314(3) 0.0894(3) 0.0809(18) Uani 1 1 d .
N5 N 0.6585(4) 0.5329(3) 0.0191(3) 0.0766(17) Uani 1 1 d .
N6 N 0.8526(4) 0.4694(3) -0.0132(3) 0.0782(17) Uani 1 1 d .
N7 N 0.8582(3) 0.6942(3) 0.19794(18) 0.0537(13) Uani 1 1 d .
N8 N 0.7299(3) 0.7635(2) 0.12168(18) 0.0495(12) Uani 1 1 d .
N9 N 0.8535(3) 0.8132(2) 0.05976(18) 0.0497(12) Uani 1 1 d .
N10 N 0.9804(3) 0.7436(3) 0.13614(18) 0.0522(12) Uani 1 1 d .
C1 C 0.8187(4) 0.5881(4) 0.0652(3) 0.0621(18) Uani 1 1 d .
C2 C 0.7190(5) 0.3833(4) 0.0128(4) 0.095(3) Uani 1 1 d .
C3 C 0.7818(6) 0.4432(4) 0.1588(4) 0.092(2) Uani 1 1 d .
C4 C 0.8600(7) 0.4226(4) 0.1458(4) 0.088(2) Uani 1 1 d .
C5 C 0.9249(7) 0.3963(5) 0.1863(5) 0.117(3) Uani 1 1 d .
H5 H 0.9763 0.3817 0.1773 0.140 Uiso 1 1 calc R
C6 C 0.9095(9) 0.3930(6) 0.2402(6) 0.131(4) Uani 1 1 d .
H6 H 0.9521 0.3783 0.2685 0.157 Uiso 1 1 calc R
C7 C 0.8312(11) 0.4112(6) 0.2521(5) 0.141(4) Uani 1 1 d .
H7 H 0.8218 0.4061 0.2885 0.169 Uiso 1 1 calc R
C8 C 0.7658(8) 0.4369(5) 0.2126(5) 0.119(3) Uani 1 1 d .
H8 H 0.7137 0.4492 0.2218 0.142 Uiso 1 1 calc R
C9 C 0.9203(5) 0.4284(4) 0.0049(4) 0.083(2) Uani 1 1 d .
C10 C 0.9774(5) 0.4079(5) -0.0283(5) 0.101(3) Uani 1 1 d .
H10 H 1.0227 0.3777 -0.0147 0.122 Uiso 1 1 calc R
C11 C 0.9661(7) 0.4328(6) -0.0817(6) 0.118(3) Uani 1 1 d .
H11 H 1.0054 0.4213 -0.1044 0.141 Uiso 1 1 calc R
C12 C 0.8981(6) 0.4739(5) -0.1017(4) 0.107(3) Uani 1 1 d .
H12 H 0.8897 0.4905 -0.1382 0.128 Uiso 1 1 calc R
C13 C 0.8406(5) 0.4914(5) -0.0668(5) 0.099(3) Uani 1 1 d .
H13 H 0.7928 0.5187 -0.0807 0.118 Uiso 1 1 calc R
C14 C 0.9306(5) 0.4063(4) 0.0639(5) 0.089(2) Uani 1 1 d .
C15 C 0.6119(5) 0.5326(4) 0.0605(4) 0.080(2) Uani 1 1 d .
C16 C 0.5379(6) 0.5726(5) 0.0544(5) 0.105(3) Uani 1 1 d .
H16 H 0.5067 0.5728 0.0832 0.126 Uiso 1 1 calc R
C17 C 0.5102(6) 0.6104(6) 0.0093(6) 0.124(4) Uani 1 1 d .
H17 H 0.4601 0.6368 0.0062 0.149 Uiso 1 1 calc R
C18 C 0.5571(7) 0.6104(5) -0.0341(6) 0.127(4) Uani 1 1 d .
H18 H 0.5384 0.6363 -0.0666 0.152 Uiso 1 1 calc R
C19 C 0.6324(5) 0.5708(4) -0.0277(4) 0.090(2) Uani 1 1 d .
H19 H 0.6646 0.5707 -0.0560 0.108 Uiso 1 1 calc R
C20 C 0.6464(6) 0.4920(5) 0.1108(4) 0.087(2) Uani 1 1 d .
C21 C 0.7903(4) 0.6762(4) 0.2226(2) 0.0597(17) Uani 1 1 d .
C22 C 0.8171(5) 0.6270(4) 0.2693(3) 0.078(2) Uani 1 1 d .
H22 H 0.7836 0.6064 0.2928 0.093 Uiso 1 1 calc R
C23 C 0.9002(5) 0.6177(4) 0.2714(3) 0.081(2) Uani 1 1 d .
H23 H 0.9351 0.5894 0.2973 0.097 Uiso 1 1 calc R
C24 C 0.9260(4) 0.6582(3) 0.2274(2) 0.0582(17) Uani 1 1 d .
C25 C 1.0083(4) 0.6636(3) 0.2186(2) 0.0574(16) Uani 1 1 d .
C26 C 1.0746(4) 0.6197(4) 0.2554(3) 0.0637(18) Uani 1 1 d .
C27 C 1.0713(4) 0.5444(4) 0.2538(3) 0.0705(19) Uani 1 1 d .
H27 H 1.0280 0.5211 0.2302 0.085 Uiso 1 1 calc R
C28 C 1.1319(5) 0.5024(4) 0.2869(3) 0.079(2) Uani 1 1 d .
H28 H 1.1299 0.4511 0.2853 0.095 Uiso 1 1 calc R
C29 C 1.1944(5) 0.5376(5) 0.3220(3) 0.073(2) Uani 1 1 d .
C30 C 1.1981(5) 0.6130(5) 0.3248(3) 0.084(2) Uani 1 1 d .
H30 H 1.2411 0.6366 0.3485 0.101 Uiso 1 1 calc R
C31 C 1.1372(5) 0.6525(4) 0.2921(3) 0.080(2) Uani 1 1 d .
H31 H 1.1381 0.7037 0.2947 0.096 Uiso 1 1 calc R
C32 C 1.0343(4) 0.7051(3) 0.1769(2) 0.0604(17) Uani 1 1 d .
C33 C 1.1191(4) 0.7133(4) 0.1673(3) 0.079(2) Uani 1 1 d .
H33 H 1.1666 0.6921 0.1882 0.094 Uiso 1 1 calc R
C34 C 1.1184(4) 0.7566(4) 0.1234(3) 0.078(2) Uani 1 1 d .
H34 H 1.1651 0.7725 0.1088 0.094 Uiso 1 1 calc R
C35 C 1.0326(4) 0.7742(3) 0.1026(2) 0.0602(17) Uani 1 1 d .
C36 C 1.0051(4) 0.8134(3) 0.0545(2) 0.0551(16) Uani 1 1 d .
C37 C 1.0692(4) 0.8369(4) 0.0200(2) 0.0533(15) Uani 1 1 d .
C38 C 1.1111(4) 0.7868(4) -0.0057(3) 0.073(2) Uani 1 1 d .
H38 H 1.1004 0.7370 -0.0008 0.088 Uiso 1 1 calc R
C39 C 1.1693(4) 0.8061(4) -0.0390(3) 0.075(2) Uani 1 1 d .
H39 H 1.1972 0.7701 -0.0561 0.090 Uiso 1 1 calc R
C40 C 1.1849(4) 0.8787(5) -0.0460(3) 0.0688(19) Uani 1 1 d .
C41 C 1.1426(5) 0.9310(4) -0.0208(3) 0.079(2) Uani 1 1 d .
H41 H 1.1521 0.9808 -0.0264 0.095 Uiso 1 1 calc R
C42 C 1.0870(4) 0.9105(4) 0.0124(3) 0.0673(18) Uani 1 1 d .
H42 H 1.0604 0.9465 0.0304 0.081 Uiso 1 1 calc R
C43 C 0.9215(4) 0.8298(3) 0.0345(2) 0.0517(15) Uani 1 1 d .
C44 C 0.8921(4) 0.8667(3) -0.0163(2) 0.0634(18) Uani 1 1 d .
H44 H 0.9251 0.8839 -0.0415 0.076 Uiso 1 1 calc R
C45 C 0.8081(5) 0.8724(4) -0.0214(2) 0.0689(19) Uani 1 1 d .
H45 H 0.7727 0.8940 -0.0509 0.083 Uiso 1 1 calc R
C46 C 0.7828(4) 0.8399(3) 0.0258(2) 0.0511(15) Uani 1 1 d .
C47 C 0.7006(4) 0.8361(3) 0.0358(2) 0.0515(15) Uani 1 1 d .
C48 C 0.6356(4) 0.8773(4) -0.0034(2) 0.0494(15) Uani 1 1 d .
C49 C 0.6383(4) 0.9512(4) -0.0059(3) 0.0646(18) Uani 1 1 d .
H49 H 0.6816 0.9756 0.0169 0.078 Uiso 1 1 calc R
C50 C 0.5799(5) 0.9931(4) -0.0405(3) 0.0665(18) Uani 1 1 d .
H50 H 0.5831 1.0444 -0.0408 0.080 Uiso 1 1 calc R
C51 C 0.5176(4) 0.9563(4) -0.0743(2) 0.0613(17) Uani 1 1 d .
C52 C 0.5120(5) 0.8819(4) -0.0729(3) 0.083(2) Uani 1 1 d .
H52 H 0.4686 0.8574 -0.0955 0.100 Uiso 1 1 calc R
C53 C 0.5713(5) 0.8430(4) -0.0373(3) 0.081(2) Uani 1 1 d .
H53 H 0.5675 0.7919 -0.0363 0.097 Uiso 1 1 calc R
C54 C 0.6770(4) 0.8005(3) 0.0811(2) 0.0509(15) Uani 1 1 d .
C55 C 0.5936(4) 0.7982(3) 0.0930(3) 0.0599(17) Uani 1 1 d .
H55 H 0.5463 0.8193 0.0717 0.072 Uiso 1 1 calc R
C56 C 0.5951(4) 0.7603(3) 0.1405(3) 0.0630(17) Uani 1 1 d .
H56 H 0.5493 0.7498 0.1579 0.076 Uiso 1 1 calc R
C57 C 0.6802(4) 0.7391(3) 0.1589(2) 0.0517(15) Uani 1 1 d .
C58 C 0.7065(4) 0.6990(3) 0.2066(2) 0.0569(16) Uani 1 1 d .
C59 C 0.6442(4) 0.6766(4) 0.2420(3) 0.0607(17) Uani 1 1 d .
C60 C 0.6359(5) 0.7133(4) 0.2888(3) 0.079(2) Uani 1 1 d .
H60 H 0.6710 0.7532 0.2999 0.095 Uiso 1 1 calc R
C61 C 0.5761(5) 0.6925(6) 0.3204(3) 0.095(3) Uani 1 1 d .
H61 H 0.5702 0.7186 0.3523 0.114 Uiso 1 1 calc R
C62 C 0.5266(6) 0.6345(6) 0.3045(4) 0.095(3) Uani 1 1 d .
C63 C 0.5317(6) 0.5963(5) 0.2582(4) 0.111(3) Uani 1 1 d .
H63 H 0.4966 0.5563 0.2475 0.133 Uiso 1 1 calc R
C64 C 0.5918(6) 0.6191(5) 0.2267(3) 0.100(3) Uani 1 1 d .
H64 H 0.5960 0.5940 0.1941 0.121 Uiso 1 1 calc R
C65 C 0.8692(11) 0.9293(5) 0.1636(4) 0.212(7) Uani 1 1 d .
H65A H 0.9176 0.9404 0.1468 0.317 Uiso 1 1 calc R
H65B H 0.8686 0.9608 0.1951 0.317 Uiso 1 1 calc R
H65C H 0.8190 0.9372 0.1371 0.317 Uiso 1 1 calc R

loop_
_atom_site_aniso_label
_atom_site_aniso_U_11
_atom_site_aniso_U_22
_atom_site_aniso_U_33
_atom_site_aniso_U_23
_atom_site_aniso_U_13
_atom_site_aniso_U_12
Mn1 0.0551(6) 0.0517(6) 0.0406(5) 0.0057(4) 0.0102(4) 0.0011(4)
Cr1 0.0556(7) 0.0555(7) 0.0981(8) -0.0138(6) 0.0138(6) 0.0019(5)
Cl1 0.1058(15) 0.0859(13) 0.0583(10) -0.0020(9) -0.0079(10) 0.0355(11)
Cl2 0.0990(16) 0.1129(17) 0.0945(14) 0.0245(12) -0.0115(12) 0.0308(13)
Cl3 0.123(2) 0.272(4) 0.1251(19) 0.058(2) 0.0770(17) -0.009(2)
Cl4 0.1071(17) 0.1253(18) 0.0952(14) -0.0143(13) 0.0517(13) -0.0510(13)
O1 0.111(5) 0.114(5) 0.143(5) -0.032(4) 0.065(4) -0.017(4)
O2 0.084(4) 0.105(4) 0.186(6) -0.002(4) -0.003(4) 0.036(4)
O3 0.118(4) 0.066(3) 0.064(3) -0.009(3) 0.008(3) -0.001(3)
O4 0.280(12) 0.333(14) 0.194(8) -0.133(9) -0.091(8) 0.143(10)
O5 0.279(16) 0.38(2) 0.66(3) -0.25(2) -0.148(18) -0.038(13)
N1 0.055(3) 0.057(4) 0.059(3) -0.006(3) 0.015(3) 0.003(3)
N2 0.083(5) 0.089(6) 0.283(11) -0.076(7) 0.003(6) 0.002(4)
N3 0.066(4) 0.076(4) 0.095(5) -0.012(4) 0.029(4) -0.005(3)
N4 0.057(4) 0.055(4) 0.128(6) -0.009(4) 0.007(4) -0.003(3)
N5 0.062(4) 0.060(4) 0.107(5) -0.017(4) 0.010(4) -0.003(3)
N6 0.066(4) 0.068(4) 0.099(5) -0.020(4) 0.009(4) -0.002(3)
N7 0.056(3) 0.064(3) 0.044(3) 0.010(3) 0.015(3) 0.006(3)
N8 0.062(3) 0.044(3) 0.044(3) 0.005(2) 0.014(3) 0.004(2)
N9 0.049(3) 0.055(3) 0.045(3) 0.004(2) 0.006(3) -0.006(2)
N10 0.056(3) 0.056(3) 0.044(3) 0.010(3) 0.007(2) -0.004(3)
C1 0.052(4) 0.071(5) 0.065(4) 0.004(4) 0.017(3) 0.007(4)
C2 0.055(5) 0.062(5) 0.167(8) -0.035(5) 0.012(5) -0.007(4)
C3 0.089(7) 0.071(6) 0.113(8) 0.002(5) 0.005(6) -0.018(5)
C4 0.116(8) 0.059(5) 0.085(6) 0.006(5) 0.007(6) -0.019(5)
C5 0.127(9) 0.093(7) 0.122(8) 0.039(6) -0.004(7) -0.010(5)
C6 0.135(11) 0.104(8) 0.138(11) 0.023(7) -0.025(9) -0.034(8)
C7 0.190(13) 0.127(9) 0.098(8) 0.011(7) 0.003(10) -0.070(10)
C8 0.157(10) 0.115(8) 0.082(6) 0.000(6) 0.017(7) -0.041(7)
C9 0.055(5) 0.066(5) 0.128(8) -0.020(5) 0.017(5) 0.003(4)
C10 0.059(6) 0.094(7) 0.156(9) -0.045(7) 0.032(6) 0.001(4)
C11 0.077(7) 0.124(9) 0.156(10) -0.063(8) 0.030(7) -0.012(6)
C12 0.088(7) 0.130(8) 0.108(7) -0.039(6) 0.032(6) -0.009(6)
C13 0.066(6) 0.108(7) 0.123(8) -0.037(6) 0.017(6) 0.011(5)
C14 0.062(6) 0.058(5) 0.144(9) -0.023(5) 0.007(6) -0.001(4)
C15 0.061(5) 0.058(5) 0.121(7) -0.031(5) 0.020(5) -0.005(4)
C16 0.083(7) 0.087(7) 0.148(9) -0.030(6) 0.028(6) 0.017(5)
C17 0.058(6) 0.090(7) 0.217(13) -0.032(8) 0.000(8) 0.018(5)
C18 0.083(8) 0.083(7) 0.202(12) -0.011(7) -0.012(8) 0.003(6)
C19 0.065(6) 0.076(6) 0.125(7) -0.009(5) 0.003(5) 0.013(4)
C20 0.078(7) 0.076(6) 0.115(7) -0.031(5) 0.032(6) -0.011(5)
C21 0.068(5) 0.071(5) 0.042(3) 0.005(3) 0.014(3) 0.007(4)
C22 0.084(6) 0.099(6) 0.055(4) 0.036(4) 0.026(4) 0.016(4)
C23 0.074(5) 0.108(6) 0.065(4) 0.042(4) 0.025(4) 0.028(4)
C24 0.071(5) 0.064(4) 0.043(3) 0.011(3) 0.017(3) 0.008(4)
C25 0.055(4) 0.063(4) 0.052(4) 0.012(3) 0.003(3) 0.003(3)
C26 0.065(5) 0.074(5) 0.052(4) 0.010(4) 0.009(4) -0.006(4)
C27 0.067(5) 0.070(5) 0.068(4) 0.007(4) -0.009(4) 0.005(4)
C28 0.093(6) 0.068(5) 0.076(5) 0.013(4) 0.012(5) -0.002(4)
C29 0.069(5) 0.096(6) 0.052(4) 0.018(4) 0.005(4) 0.012(4)
C30 0.090(6) 0.080(6) 0.074(5) 0.005(5) -0.014(4) -0.007(5)
C31 0.104(6) 0.061(5) 0.065(4) 0.006(4) -0.018(4) 0.003(4)
C32 0.070(5) 0.061(4) 0.051(4) 0.008(3) 0.010(4) -0.007(3)
C33 0.051(5) 0.109(6) 0.073(5) 0.031(4) 0.001(4) -0.003(4)
C34 0.052(5) 0.113(6) 0.069(4) 0.024(4) 0.010(4) -0.013(4)
C35 0.062(5) 0.066(4) 0.051(4) 0.013(3) 0.006(3) -0.009(3)
C36 0.061(5) 0.055(4) 0.049(4) 0.014(3) 0.008(3) -0.004(3)
C37 0.055(4) 0.055(4) 0.051(4) 0.005(3) 0.012(3) -0.006(3)
C38 0.075(5) 0.057(5) 0.091(5) 0.017(4) 0.026(4) -0.009(4)
C39 0.072(5) 0.070(5) 0.088(5) -0.005(4) 0.026(4) -0.002(4)
C40 0.067(5) 0.080(5) 0.061(4) 0.003(4) 0.017(4) -0.021(4)
C41 0.088(6) 0.066(5) 0.088(5) -0.004(4) 0.032(5) -0.031(4)
C42 0.071(5) 0.066(5) 0.068(4) -0.005(4) 0.022(4) -0.014(4)
C43 0.060(4) 0.053(4) 0.042(3) 0.005(3) 0.008(3) -0.004(3)
C44 0.066(5) 0.081(5) 0.046(4) 0.013(3) 0.017(3) 0.000(4)
C45 0.079(6) 0.078(5) 0.049(4) 0.016(3) 0.009(4) 0.006(4)
C46 0.059(4) 0.052(4) 0.042(3) 0.007(3) 0.005(3) -0.002(3)
C47 0.050(4) 0.057(4) 0.048(3) -0.001(3) 0.010(3) 0.001(3)
C48 0.058(4) 0.053(4) 0.038(3) 0.003(3) 0.010(3) 0.003(3)
C49 0.074(5) 0.060(5) 0.059(4) 0.000(4) 0.006(4) -0.007(4)
C50 0.081(5) 0.058(4) 0.060(4) 0.008(4) 0.007(4) 0.009(4)
C51 0.075(5) 0.065(5) 0.044(4) -0.004(3) 0.008(3) 0.012(4)
C52 0.101(6) 0.065(5) 0.072(5) -0.012(4) -0.022(4) 0.009(4)
C53 0.103(6) 0.057(5) 0.073(5) 0.008(4) -0.015(5) 0.005(4)
C54 0.056(4) 0.051(4) 0.045(3) 0.006(3) 0.007(3) 0.001(3)
C55 0.052(4) 0.068(4) 0.059(4) 0.003(4) 0.005(3) 0.008(3)
C56 0.059(5) 0.071(5) 0.062(4) 0.006(4) 0.019(3) 0.003(4)
C57 0.057(4) 0.054(4) 0.048(3) 0.006(3) 0.020(3) 0.003(3)
C58 0.067(5) 0.054(4) 0.054(4) 0.006(3) 0.021(3) 0.009(3)
C59 0.067(5) 0.066(5) 0.054(4) 0.012(4) 0.026(4) 0.010(4)
C60 0.084(6) 0.097(6) 0.064(4) 0.002(4) 0.032(4) 0.008(4)
C61 0.075(6) 0.159(9) 0.056(5) 0.005(5) 0.023(4) 0.013(6)
C62 0.080(6) 0.132(8) 0.080(6) 0.025(6) 0.038(5) 0.013(6)
C63 0.118(8) 0.106(7) 0.122(7) 0.008(6) 0.057(6) -0.019(5)
C64 0.128(7) 0.090(6) 0.100(6) -0.017(5) 0.065(6) -0.026(6)
C65 0.45(2) 0.072(7) 0.116(8) -0.029(7) 0.069(11) -0.043(10)

loop_
_atom_type_symbol
_atom_type_description
_atom_type_scat_dispersion_real
_atom_type_scat_dispersion_imag
_atom_type_scat_source
C C 0.0033 0.0016 'International Tables Vol C Tables 4.2.6.8 and 6.1.1.4'
H H 0.0000 0.0000 'International Tables Vol C Tables 4.2.6.8 and 6.1.1.4'
N N 0.0061 0.0033 'International Tables Vol C Tables 4.2.6.8 and 6.1.1.4'
O O 0.0106 0.0060 'International Tables Vol C Tables 4.2.6.8 and 6.1.1.4'
Cl Cl 0.1484 0.1585 'International Tables Vol C Tables 4.2.6.8 and 6.1.1.4'
Cr Cr 0.3209 0.6236 'International Tables Vol C Tables 4.2.6.8 and 6.1.1.4'
Mn Mn 0.3368 0.7283 'International Tables Vol C Tables 4.2.6.8 and 6.1.1.4'

loop_
_geom_angle_atom_site_label_1
_geom_angle_atom_site_label_2
_geom_angle_atom_site_label_3
_geom_angle
N7 Mn1 N10 89.8(2)
N7 Mn1 N9 177.90(19)
N10 Mn1 N9 90.00(19)
N7 Mn1 N8 90.2(2)
N10 Mn1 N8 177.97(18)
N9 Mn1 N8 89.88(19)
N7 Mn1 N1 89.44(19)
N10 Mn1 N1 91.74(18)
N9 Mn1 N1 92.66(18)
N8 Mn1 N1 90.28(18)
N7 Mn1 O3 88.63(18)
N10 Mn1 O3 88.84(18)
N9 Mn1 O3 89.27(17)
N8 Mn1 O3 89.13(17)
N1 Mn1 O3 177.98(18)
N3 Cr1 N4 81.5(3)
N3 Cr1 N6 161.1(3)
N4 Cr1 N6 79.7(3)
N3 Cr1 C2 92.8(3)
N4 Cr1 C2 93.3(3)
N6 Cr1 C2 86.5(3)
N3 Cr1 N5 80.2(3)
N4 Cr1 N5 161.6(3)
N6 Cr1 N5 118.7(3)
C2 Cr1 N5 89.0(3)
N3 Cr1 C1 91.1(2)
N4 Cr1 C1 93.9(2)
N6 Cr1 C1 92.0(2)
C2 Cr1 C1 172.2(3)
N5 Cr1 C1 85.0(2)
C65 O3 Mn1 129.4(5)
C65 O3 H3A 103.3
Mn1 O3 H3A 126.7
H4A O4 H4A 0.0
H4A O4 H4B 119.1
H4A O4 H4B 119.1
H5B O5 H5A 116.3
C1 N1 Mn1 163.4(5)
C20 N3 C3 126.2(8)
C20 N3 Cr1 118.1(6)
C3 N3 Cr1 115.6(6)
C14 N4 C4 127.9(8)
C14 N4 Cr1 117.5(6)
C4 N4 Cr1 114.4(6)
C19 N5 C15 120.4(7)
C19 N5 Cr1 128.1(6)
C15 N5 Cr1 111.0(6)
C9 N6 C13 117.7(8)
C9 N6 Cr1 113.7(6)
C13 N6 Cr1 128.3(6)
C21 N7 C24 106.3(5)
C21 N7 Mn1 126.3(4)
C24 N7 Mn1 127.0(4)
C54 N8 C57 106.0(5)
C54 N8 Mn1 127.2(4)
C57 N8 Mn1 126.8(4)
C43 N9 C46 107.0(5)
C43 N9 Mn1 126.3(4)
C46 N9 Mn1 126.4(4)
C35 N10 C32 104.8(5)
C35 N10 Mn1 127.9(4)
C32 N10 Mn1 127.3(4)
N1 C1 Cr1 173.7(5)
N2 C2 Cr1 173.0(10)
C8 C3 C4 120.5(10)
C8 C3 N3 126.7(10)
C4 C3 N3 112.7(9)
C3 C4 C5 121.7(9)
C3 C4 N4 115.2(9)
C5 C4 N4 123.0(10)
C6 C5 C4 117.3(11)
C6 C5 H5 121.3
C4 C5 H5 121.3
C5 C6 C7 120.3(12)
C5 C6 H6 119.8
C7 C6 H6 119.8
C6 C7 C8 123.2(12)
C6 C7 H7 118.4
C8 C7 H7 118.4
C7 C8 C3 116.8(11)
C7 C8 H8 121.6
C3 C8 H8 121.6
N6 C9 C10 123.0(10)
N6 C9 C14 115.4(8)
C10 C9 C14 121.6(9)
C11 C10 C9 118.6(10)
C11 C10 H10 120.7
C9 C10 H10 120.7
C12 C11 C10 120.1(10)
C12 C11 H11 119.9
C10 C11 H11 119.9
C11 C12 C13 119.0(10)
C11 C12 H12 120.5
C13 C12 H12 120.5
N6 C13 C12 121.5(8)
N6 C13 H13 119.3
C12 C13 H13 119.3
O2 C14 N4 127.2(10)
O2 C14 C9 119.9(9)
N4 C14 C9 112.9(8)
N5 C15 C16 119.3(9)
N5 C15 C20 116.7(7)
C16 C15 C20 123.9(9)
C17 C16 C15 122.2(10)
C17 C16 H16 118.9
C15 C16 H16 118.9
C16 C17 C18 119.0(10)
C16 C17 H17 120.5
C18 C17 H17 120.5
C19 C18 C17 118.9(11)
C19 C18 H18 120.6
C17 C18 H18 120.6
N5 C19 C18 120.2(9)
N5 C19 H19 119.9
C18 C19 H19 119.9
O1 C20 N3 128.2(10)
O1 C20 C15 119.4(9)
N3 C20 C15 112.5(8)
N7 C21 C58 127.3(6)
N7 C21 C22 109.6(6)
C58 C21 C22 123.1(6)
C23 C22 C21 105.8(6)
C23 C22 H22 127.1
C21 C22 H22 127.1
C22 C23 C24 108.7(6)
C22 C23 H23 125.7
C24 C23 H23 125.7
N7 C24 C25 126.1(5)
N7 C24 C23 109.6(6)
C25 C24 C23 124.1(6)
C24 C25 C32 124.5(6)
C24 C25 C26 118.4(5)
C32 C25 C26 117.1(6)
C27 C26 C31 118.3(6)
C27 C26 C25 119.3(6)
C31 C26 C25 122.4(7)
C26 C27 C28 120.7(7)
C26 C27 H27 119.7
C28 C27 H27 119.7
C29 C28 C27 118.9(7)
C29 C28 H28 120.5
C27 C28 H28 120.5
C28 C29 C30 121.3(7)
C28 C29 Cl2 119.2(7)
C30 C29 Cl2 119.5(6)
C31 C30 C29 118.2(7)
C31 C30 H30 120.9
C29 C30 H30 120.9
C30 C31 C26 122.5(7)
C30 C31 H31 118.7
C26 C31 H31 118.7
C25 C32 N10 124.6(6)
C25 C32 C33 126.1(6)
N10 C32 C33 109.2(5)
C34 C33 C32 108.2(6)
C34 C33 H33 125.9
C32 C33 H33 125.9
C33 C34 C35 107.4(6)
C33 C34 H34 126.3
C35 C34 H34 126.3
C36 C35 N10 124.7(6)
C36 C35 C34 125.0(6)
N10 C35 C34 110.3(5)
C35 C36 C43 124.5(6)
C35 C36 C37 118.1(6)
C43 C36 C37 117.3(5)
C38 C37 C42 117.1(6)
C38 C37 C36 121.1(6)
C42 C37 C36 121.8(6)
C37 C38 C39 123.0(6)
C37 C38 H38 118.5
C39 C38 H38 118.5
C40 C39 C38 118.5(7)
C40 C39 H39 120.7
C38 C39 H39 120.7
C39 C40 C41 119.8(6)
C39 C40 Cl4 120.0(6)
C41 C40 Cl4 120.2(6)
C42 C41 C40 120.4(7)
C42 C41 H41 119.8
C40 C41 H41 119.8
C41 C42 C37 121.2(7)
C41 C42 H42 119.4
C37 C42 H42 119.4
N9 C43 C36 126.4(5)
N9 C43 C44 108.6(5)
C36 C43 C44 125.0(6)
C45 C44 C43 107.6(6)
C45 C44 H44 126.2
C43 C44 H44 126.2
C44 C45 C46 108.4(6)
C44 C45 H45 125.8
C46 C45 H45 125.8
N9 C46 C47 126.3(5)
N9 C46 C45 108.4(6)
C47 C46 C45 125.2(6)
C46 C47 C54 124.0(5)
C46 C47 C48 116.7(5)
C54 C47 C48 119.2(5)
C49 C48 C53 117.0(6)
C49 C48 C47 120.1(6)
C53 C48 C47 122.9(6)
C48 C49 C50 123.4(6)
C48 C49 H49 118.3
C50 C49 H49 118.3
C51 C50 C49 117.4(6)
C51 C50 H50 121.3
C49 C50 H50 121.3
C52 C51 C50 121.1(6)
C52 C51 Cl1 120.5(6)
C50 C51 Cl1 118.3(5)
C51 C52 C53 119.0(7)
C51 C52 H52 120.5
C53 C52 H52 120.5
C48 C53 C52 122.0(7)
C48 C53 H53 119.0
C52 C53 H53 119.0
N8 C54 C47 125.9(6)
N8 C54 C55 109.5(5)
C47 C54 C55 124.7(6)
C56 C55 C54 107.9(5)
C56 C55 H55 126.1
C54 C55 H55 126.1
C55 C56 C57 106.9(6)
C55 C56 H56 126.5
C57 C56 H56 126.5
N8 C57 C58 126.5(6)
N8 C57 C56 109.8(5)
C58 C57 C56 123.7(6)
C57 C58 C21 122.6(6)
C57 C58 C59 119.6(6)
C21 C58 C59 117.8(5)
C60 C59 C64 118.1(7)
C60 C59 C58 121.9(7)
C64 C59 C58 119.9(6)
C59 C60 C61 120.9(8)
C59 C60 H60 119.5
C61 C60 H60 119.5
C62 C61 C60 119.2(8)
C62 C61 H61 120.4
C60 C61 H61 120.4
C61 C62 C63 122.4(8)
C61 C62 Cl3 120.4(8)
C63 C62 Cl3 117.3(9)
C62 C63 C64 117.2(9)
C62 C63 H63 121.4
C64 C63 H63 121.4
C59 C64 C63 122.2(8)
C59 C64 H64 118.9
C63 C64 H64 118.9
O3 C65 H65A 109.5
O3 C65 H65B 109.5
H65A C65 H65B 109.5
O3 C65 H65C 109.5
H65A C65 H65C 109.5
H65B C65 H65C 109.5

loop_
_geom_bond_atom_site_label_1
_geom_bond_atom_site_label_2
_geom_bond_distance
Mn1 N7 1.994(5)
Mn1 N10 1.995(5)
Mn1 N9 2.005(4)
Mn1 N8 2.012(5)
Mn1 N1 2.246(6)
Mn1 O3 2.283(4)
Cr1 N3 1.952(6)
Cr1 N4 1.970(6)
Cr1 N6 2.046(7)
Cr1 C2 2.060(8)
Cr1 N5 2.068(6)
Cr1 C1 2.110(8)
Cl1 C51 1.741(7)
Cl2 C29 1.740(7)
Cl3 C62 1.750(8)
Cl4 C40 1.730(7)
O1 C20 1.261(9)
O2 C14 1.250(9)
O3 C65 1.371(10)
O3 H3A 0.8160
O4 H4A 0.9407
O4 H4A 0.9407
O4 H4B 0.8409
O5 H5B 0.8386
O5 H5A 0.8435
N1 C1 1.137(7)
N2 C2 1.129(8)
N3 C20 1.323(9)
N3 C3 1.440(10)
N4 C14 1.340(9)
N4 C4 1.418(10)
N5 C19 1.341(9)
N5 C15 1.355(9)
N6 C9 1.334(9)
N6 C13 1.352(10)
N7 C21 1.370(7)
N7 C24 1.370(7)
N8 C54 1.372(7)
N8 C57 1.379(7)
N9 C43 1.375(7)
N9 C46 1.382(7)
N10 C35 1.382(7)
N10 C32 1.397(7)
C3 C8 1.386(11)
C3 C4 1.399(11)
C4 C5 1.399(12)
C5 C6 1.380(14)
C5 H5 0.9300
C6 C7 1.381(14)
C6 H6 0.9300
C7 C8 1.387(15)
C7 H7 0.9300
C8 H8 0.9300
C9 C10 1.373(11)
C9 C14 1.479(11)
C10 C11 1.365(12)
C10 H10 0.9300
C11 C12 1.348(12)
C11 H11 0.9300
C12 C13 1.395(11)
C12 H12 0.9300
C13 H13 0.9300
C15 C16 1.382(11)
C15 C20 1.462(11)
C16 C17 1.313(12)
C16 H16 0.9300
C17 C18 1.398(13)
C17 H17 0.9300
C18 C19 1.396(11)
C18 H18 0.9300
C19 H19 0.9300
C21 C58 1.404(8)
C21 C22 1.457(8)
C22 C23 1.341(9)
C22 H22 0.9300
C23 C24 1.420(8)
C23 H23 0.9300
C24 C25 1.379(8)
C25 C32 1.387(8)
C25 C26 1.506(8)
C26 C27 1.365(8)
C26 C31 1.368(9)
C27 C28 1.389(9)
C27 H27 0.9300
C28 C29 1.368(9)
C28 H28 0.9300
C29 C30 1.369(9)
C30 C31 1.363(9)
C30 H30 0.9300
C31 H31 0.9300
C32 C33 1.431(9)
C33 C34 1.327(8)
C33 H33 0.9300
C34 C35 1.428(9)
C34 H34 0.9300
C35 C36 1.382(8)
C36 C43 1.388(8)
C36 C37 1.498(8)
C37 C38 1.346(8)
C37 C42 1.383(8)
C38 C39 1.384(9)
C38 H38 0.9300
C39 C40 1.355(9)
C39 H39 0.9300
C40 C41 1.372(9)
C41 C42 1.354(8)
C41 H41 0.9300
C42 H42 0.9300
C43 C44 1.423(7)
C44 C45 1.340(8)
C44 H44 0.9300
C45 C46 1.413(8)
C45 H45 0.9300
C46 C47 1.385(8)
C47 C54 1.386(7)
C47 C48 1.498(8)
C48 C49 1.342(8)
C48 C53 1.363(8)
C49 C50 1.385(8)
C49 H49 0.9300
C50 C51 1.366(8)
C50 H50 0.9300
C51 C52 1.351(9)
C52 C53 1.377(9)
C52 H52 0.9300
C53 H53 0.9300
C54 C55 1.422(8)
C55 C56 1.347(8)
C55 H55 0.9300
C56 C57 1.423(8)
C56 H56 0.9300
C57 C58 1.380(8)
C58 C59 1.488(8)
C59 C60 1.347(8)
C59 C64 1.353(9)
C60 C61 1.382(10)
C60 H60 0.9300
C61 C62 1.338(11)
C61 H61 0.9300
C62 C63 1.340(11)
C63 C64 1.394(10)
C63 H63 0.9300
C64 H64 0.9300
C65 H65A 0.9600
C65 H65B 0.9600
C65 H65C 0.9600

loop_
_platon_squeeze_void_nr
_platon_squeeze_void_average_x
_platon_squeeze_void_average_y
_platon_squeeze_void_average_z
_platon_squeeze_void_volume
_platon_squeeze_void_count_electrons
_platon_squeeze_void_content
1 0.250 0.173 0.250 646 137 ' '
2 0.146 0.231 0.603 40 8 ' '
3 0.354 0.731 0.897 40 8 ' '
4 0.750 0.315 0.750 646 136 ' '
5 0.646 0.269 0.103 40 8 ' '
6 0.854 0.769 0.397 40 7 ' '
